data_4020691
loop_
_publ_author_name
'Shin-ichi Naya'
'Junya Nishimura'
'Makoto Nitta'

_publ_section_title
;
 Novel Synthesis, Properties, and NAD^+^-NADH Type Redox Ability of
 1,3-Dimethylcyclohepta[4,5]pyrrolo[2,3-d]pyrimidine- 2,4(1,3H)-dionylium
 Ions Annulated with Additional Pyrrolo[2,3-d]pyrimidine-1,3(2,4H)-dione
 and Furan Analogue, and Their Hydride Adducts
;
_journal_name_full 'Journal of Organic Chemistry'
_journal_page_first 9780
_journal_page_last 9788
_journal_paper_doi 10.1021/jo0514523
_journal_volume 70
_journal_year 2005
_chemical_formula_moiety 'C31 H25 B F4 N6 O4 '
_chemical_formula_sum 'C31 H25 B F4 N6 O4'
_chemical_formula_weight 632.38
_space_group_IT_number 14
_symmetry_cell_setting monoclinic
_symmetry_space_group_name_Hall '-P 2yn'
_symmetry_space_group_name_H-M 'P 1 21/n 1'
_cell_angle_alpha 90
_cell_angle_beta 100.50(5)
_cell_angle_gamma 90
_cell_formula_units_Z 4
_cell_length_a 12.317(7)
_cell_length_b 11.894(7)
_cell_length_c 19.91(1)
_cell_measurement_temperature 123.1
_cell_volume 2868.7(3)
_exptl_crystal_density_diffrn 1.464
_cod_original_sg_symbol_H-M 'P 21/n'
_cod_original_formula_sum 'C31 H25 B F4 N6 O4 '
_cod_database_code 4020691

loop_
_symmetry_equiv_pos_as_xyz
x,y,z
-x,-y,-z
-x+1/2,y+1/2,-z+1/2
x+1/2,-y+1/2,z+1/2

loop_
_atom_site_label
_atom_site_type_symbol
_atom_site_fract_x
_atom_site_fract_y
_atom_site_fract_z
_atom_site_U_iso_or_equiv
_atom_site_adp_type
_atom_site_occupancy
_atom_site_symmetry_multiplicity
_atom_site_calc_flag
_atom_site_refinement_flags
_atom_site_disorder_assembly
_atom_site_disorder_group
F1 F 0.0523(2) 0.7234(2) 0.3022(1) 0.0590(6) Uani 1.00 1 d . . .
F2 F 0.2251(1) 0.7806(2) 0.3482(1) 0.0667(7) Uani 1.00 1 d . . .
F3 F 0.1094(2) 0.8972(2) 0.2808(1) 0.0730(7) Uani 1.00 1 d . . .
F4 F 0.0778(2) 0.8535(2) 0.3851(1) 0.0609(7) Uani 1.00 1 d . . .
O1 O -0.1666(1) 0.8822(1) 0.46905(9) 0.0261(4) Uani 1.00 1 d . . .
O2 O 0.1550(1) 0.6974(1) 0.54861(8) 0.0249(4) Uani 1.00 1 d . . .
O3 O 0.2440(2) -0.0059(2) 0.18449(9) 0.0342(5) Uani 1.00 1 d . . .
O4 O -0.0271(1) 0.2453(2) 0.20501(9) 0.0336(5) Uani 1.00 1 d . . .
N1 N -0.0809(1) 0.5481(2) 0.36333(9) 0.0184(5) Uani 1.00 1 d . . .
N2 N -0.1366(1) 0.7206(2) 0.4139(1) 0.0190(5) Uani 1.00 1 d . . .
N3 N -0.0086(2) 0.7861(2) 0.5105(1) 0.0208(5) Uani 1.00 1 d . . .
N4 N 0.2761(1) 0.2250(2) 0.3790(1) 0.0200(5) Uani 1.00 1 d . . .
N5 N 0.2657(2) 0.0922(2) 0.2838(1) 0.0229(5) Uani 1.00 1 d . . .
N6 N 0.1083(2) 0.1182(2) 0.1948(1) 0.0242(5) Uani 1.00 1 d . . .
C1 C 0.0222(2) 0.3871(2) 0.3354(1) 0.0186(5) Uani 1.00 1 d . . .
C2 C 0.0125(2) 0.4780(2) 0.3762(1) 0.0183(5) Uani 1.00 1 d . . .
C3 C 0.0858(2) 0.5231(2) 0.4347(1) 0.0181(5) Uani 1.00 1 d . . .
C4 C 0.1871(2) 0.4781(2) 0.4669(1) 0.0194(6) Uani 1.00 1 d . . .
C5 C 0.2406(2) 0.3827(2) 0.4501(1) 0.0203(6) Uani 1.00 1 d . . .
C6 C 0.1121(2) 0.3140(2) 0.3422(1) 0.0190(6) Uani 1.00 1 d . . .
C7 C 0.2082(2) 0.3118(2) 0.3948(1) 0.0195(6) Uani 1.00 1 d . . .
C8 C 0.0335(2) 0.6211(2) 0.4537(1) 0.0184(5) Uani 1.00 1 d . . .
C9 C -0.0661(2) 0.6342(2) 0.4094(1) 0.0179(5) Uani 1.00 1 d . . .
C10 C 0.1263(2) 0.2284(2) 0.2953(1) 0.0214(6) Uani 1.00 1 d . . .
C11 C 0.2260(2) 0.1766(2) 0.3181(1) 0.0207(6) Uani 1.00 1 d . . .
C12 C -0.2454(2) 0.7337(2) 0.3691(1) 0.0284(6) Uani 1.00 1 d . . .
C13 C -0.1065(2) 0.8024(2) 0.4648(1) 0.0199(6) Uani 1.00 1 d . . .
C14 C 0.0221(2) 0.8732(2) 0.5629(1) 0.0253(6) Uani 1.00 1 d . . .
C15 C 0.0686(2) 0.7006(2) 0.5074(1) 0.0185(6) Uani 1.00 1 d . . .
C16 C 0.3597(2) 0.0188(2) 0.3108(1) 0.0329(7) Uani 1.00 1 d . . .
C17 C 0.2081(2) 0.0639(2) 0.2184(1) 0.0250(6) Uani 1.00 1 d . . .
C18 C 0.0531(2) 0.0871(3) 0.1258(1) 0.0360(8) Uani 1.00 1 d . . .
C19 C 0.0607(2) 0.2008(2) 0.2300(1) 0.0240(6) Uani 1.00 1 d . . .
C20 C -0.1707(2) 0.5279(2) 0.3069(1) 0.0184(5) Uani 1.00 1 d . . .
C21 C -0.1677(2) 0.5749(2) 0.2439(1) 0.0271(6) Uani 1.00 1 d . . .
C22 C -0.2541(2) 0.5527(3) 0.1902(1) 0.0347(7) Uani 1.00 1 d . . .
C23 C -0.3408(2) 0.4847(2) 0.2001(1) 0.0303(7) Uani 1.00 1 d . . .
C24 C -0.3418(2) 0.4372(2) 0.2632(1) 0.0317(7) Uani 1.00 1 d . . .
C25 C -0.2556(2) 0.4576(2) 0.3170(1) 0.0264(6) Uani 1.00 1 d . . .
C26 C 0.3885(2) 0.2108(2) 0.4138(1) 0.0220(6) Uani 1.00 1 d . . .
C27 C 0.4728(2) 0.2522(2) 0.3836(1) 0.0288(7) Uani 1.00 1 d . . .
C28 C 0.5814(2) 0.2421(3) 0.4184(2) 0.0366(8) Uani 1.00 1 d . . .
C29 C 0.6039(2) 0.1941(3) 0.4826(2) 0.0391(8) Uani 1.00 1 d . . .
C30 C 0.5185(2) 0.1545(3) 0.5124(1) 0.0370(8) Uani 1.00 1 d . . .
C31 C 0.4097(2) 0.1617(2) 0.4780(1) 0.0285(7) Uani 1.00 1 d . . .
B1 B 0.1177(3) 0.8139(3) 0.3299(2) 0.0327(8) Uani 1.00 1 d . . .
H1 H -0.0352(2) 0.3732(2) 0.2945(1) 0.022(1) Uiso 1.00 1 c . . .
H2 H 0.2237(2) 0.5214(2) 0.5044(1) 0.022(1) Uiso 1.00 1 c . . .
H3 H 0.3123(2) 0.3671(2) 0.4780(1) 0.024(1) Uiso 1.00 1 c . . .
H4 H 0.0636(2) 0.9204(2) 0.5483(1) 0.030(1) Uiso 1.00 1 c . . .
H5 H 0.0536(2) 0.8364(2) 0.6023(1) 0.030(1) Uiso 1.00 1 c . . .
H6 H -0.0404(2) 0.9084(2) 0.5743(1) 0.030(1) Uiso 1.00 1 c . . .
H7 H -0.2752(2) 0.7952(2) 0.3842(1) 0.033(1) Uiso 1.00 1 c . . .
H8 H -0.2312(2) 0.7502(2) 0.3322(1) 0.033(1) Uiso 1.00 1 c . . .
H9 H -0.2822(2) 0.6762(2) 0.3782(1) 0.033(1) Uiso 1.00 1 c . . .
H10 H 0.3733(2) 0.0186(2) 0.3529(1) 0.039(1) Uiso 1.00 1 c . . .
H11 H 0.4183(2) 0.0496(2) 0.2929(1) 0.039(1) Uiso 1.00 1 c . . .
H12 H 0.3433(2) -0.0574(2) 0.2909(1) 0.039(1) Uiso 1.00 1 c . . .
H13 H -0.1069(2) 0.6227(2) 0.2369(1) 0.032(1) Uiso 1.00 1 c . . .
H14 H -0.2611(2) 0.5956(3) 0.1430(1) 0.041(1) Uiso 1.00 1 c . . .
H15 H -0.4072(2) 0.4597(2) 0.1613(1) 0.034(1) Uiso 1.00 1 c . . .
H16 H -0.3998(2) 0.3840(2) 0.2707(1) 0.037(1) Uiso 1.00 1 c . . .
H17 H -0.2503(2) 0.4204(2) 0.3590(1) 0.031(1) Uiso 1.00 1 c . . .
H18 H 0.3540(2) 0.1333(2) 0.4968(1) 0.034(1) Uiso 1.00 1 c . . .
H19 H 0.5295(2) 0.1170(3) 0.5604(1) 0.043(1) Uiso 1.00 1 c . . .
H20 H 0.6793(2) 0.1764(3) 0.5141(2) 0.045(1) Uiso 1.00 1 c . . .
H21 H 0.6454(2) 0.2723(3) 0.3923(2) 0.044(1) Uiso 1.00 1 c . . .
H22 H 0.4648(2) 0.2787(2) 0.3396(1) 0.035(1) Uiso 1.00 1 c . . .
H23 H -0.0134(2) 0.1288(3) 0.1143(1) 0.043(1) Uiso 1.00 1 c . . .
H24 H 0.1001(2) 0.1039(3) 0.0943(1) 0.043(1) Uiso 1.00 1 c . . .
H25 H 0.0367(2) 0.0090(3) 0.1242(1) 0.043(1) Uiso 1.00 1 c . . .

loop_
_atom_site_aniso_label
_atom_site_aniso_U_11
_atom_site_aniso_U_22
_atom_site_aniso_U_33
_atom_site_aniso_U_12
_atom_site_aniso_U_13
_atom_site_aniso_U_23
F1 0.061(1) 0.066(1) 0.047(1) -0.030(1) 0.004(1) 0.001(1)
F2 0.032(1) 0.068(1) 0.094(2) 0.014(1) -0.003(1) -0.008(1)
F3 0.056(1) 0.085(2) 0.072(1) -0.025(1) -0.004(1) 0.047(1)
F4 0.074(1) 0.053(1) 0.063(1) -0.001(1) 0.033(1) -0.004(1)
O1 0.0228(9) 0.0236(9) 0.0300(9) 0.0033(7) 0.0001(7) -0.0052(8)
O2 0.0188(8) 0.031(1) 0.0225(8) -0.0014(7) -0.0035(7) -0.0019(8)
O3 0.036(1) 0.036(1) 0.031(1) 0.0113(9) 0.0080(8) -0.0077(9)
O4 0.0255(9) 0.037(1) 0.034(1) 0.0081(8) -0.0061(8) -0.0130(9)
N1 0.0166(9) 0.020(1) 0.0177(9) 0.0003(8) 0.0001(7) -0.0009(8)
N2 0.0149(9) 0.021(1) 0.0199(9) 0.0011(8) 0.0002(7) -0.0001(8)
N3 0.019(1) 0.023(1) 0.019(1) -0.0022(8) 0.0009(8) -0.0023(8)
N4 0.0158(9) 0.023(1) 0.0207(9) 0.0021(8) 0.0013(8) 0.0017(8)
N5 0.020(1) 0.021(1) 0.027(1) 0.0026(8) 0.0043(8) 0.0001(9)
N6 0.023(1) 0.025(1) 0.024(1) 0.0007(9) 0.0032(8) -0.0043(9)
C1 0.014(1) 0.021(1) 0.019(1) -0.0014(9) -0.0002(9) 0.001(1)
C2 0.013(1) 0.022(1) 0.020(1) -0.0009(9) 0.0016(8) 0.004(1)
C3 0.017(1) 0.021(1) 0.016(1) -0.0046(9) 0.0044(8) 0.0020(9)
C4 0.015(1) 0.026(1) 0.016(1) -0.0003(9) -0.0016(8) 0.001(1)
C5 0.015(1) 0.026(1) 0.019(1) -0.001(1) -0.0006(9) 0.003(1)
C6 0.016(1) 0.021(1) 0.020(1) -0.0048(9) 0.0041(9) 0.001(1)
C7 0.016(1) 0.022(1) 0.021(1) -0.0003(9) 0.0051(9) 0.005(1)
C8 0.014(1) 0.023(1) 0.018(1) -0.0009(9) 0.0011(9) 0.003(1)
C9 0.017(1) 0.018(1) 0.019(1) -0.0028(9) 0.0037(9) 0.0017(9)
C10 0.017(1) 0.021(1) 0.026(1) -0.0014(9) 0.0042(9) -0.001(1)
C11 0.017(1) 0.021(1) 0.024(1) -0.0012(9) 0.006(1) 0.002(1)
C12 0.021(1) 0.029(1) 0.033(1) 0.006(1) -0.003(1) -0.004(1)
C13 0.017(1) 0.022(1) 0.021(1) -0.003(1) 0.0038(9) -0.000(1)
C14 0.024(1) 0.025(1) 0.025(1) -0.003(1) 0.000(1) -0.006(1)
C15 0.017(1) 0.021(1) 0.017(1) -0.0014(9) 0.0030(9) 0.0001(9)
C16 0.028(1) 0.031(1) 0.037(1) 0.008(1) 0.002(1) -0.001(1)
C17 0.026(1) 0.024(1) 0.026(1) 0.000(1) 0.008(1) 0.001(1)
C18 0.039(2) 0.038(2) 0.029(1) 0.009(1) 0.000(1) -0.010(1)
C19 0.021(1) 0.023(1) 0.027(1) -0.002(1) 0.004(1) -0.002(1)
C20 0.014(1) 0.021(1) 0.018(1) 0.0015(9) -0.0019(8) -0.003(1)
C21 0.019(1) 0.035(1) 0.026(1) -0.005(1) 0.001(1) 0.006(1)
C22 0.030(1) 0.049(2) 0.023(1) -0.003(1) -0.002(1) 0.008(1)
C23 0.026(1) 0.034(1) 0.025(1) -0.002(1) -0.009(1) 0.001(1)
C24 0.026(1) 0.031(1) 0.034(1) -0.010(1) -0.004(1) 0.005(1)
C25 0.022(1) 0.030(1) 0.024(1) -0.004(1) -0.002(1) 0.006(1)
C26 0.016(1) 0.022(1) 0.027(1) 0.0037(9) 0.0007(9) -0.001(1)
C27 0.023(1) 0.032(1) 0.031(1) -0.000(1) 0.005(1) 0.003(1)
C28 0.018(1) 0.038(2) 0.052(2) -0.003(1) 0.005(1) -0.001(1)
C29 0.022(1) 0.042(2) 0.048(2) 0.006(1) -0.008(1) -0.005(1)
C30 0.035(2) 0.039(2) 0.033(1) 0.010(1) -0.005(1) 0.003(1)
C31 0.026(1) 0.030(1) 0.029(1) 0.008(1) 0.005(1) 0.005(1)
B1 0.024(2) 0.041(2) 0.032(2) -0.003(1) 0.003(1) 0.007(1)

loop_
_geom_bond_atom_site_label_1
_geom_bond_site_symmetry_1
_geom_bond_atom_site_label_2
_geom_bond_site_symmetry_2
_geom_bond_distance
_geom_bond_publ_flag
F1 . B1 . 1.397(4) yes
F2 . B1 . 1.366(4) yes
F3 . B1 . 1.384(4) yes
F4 . B1 . 1.366(4) yes
O1 . C13 . 1.216(3) yes
O2 . C15 . 1.220(3) yes
O3 . C17 . 1.204(3) yes
O4 . C19 . 1.225(3) yes
N1 . C2 . 1.405(3) yes
N1 . C9 . 1.366(3) yes
N1 . C20 . 1.446(3) yes
N2 . C9 . 1.358(3) yes
N2 . C12 . 1.476(3) yes
N2 . C13 . 1.407(3) yes
N3 . C13 . 1.385(3) yes
N3 . C14 . 1.472(3) yes
N3 . C15 . 1.401(3) yes
N4 . C7 . 1.401(3) yes
N4 . C11 . 1.382(3) yes
N4 . C26 . 1.440(3) yes
N5 . C11 . 1.354(3) yes
N5 . C16 . 1.471(3) yes
N5 . C17 . 1.406(3) yes
N6 . C17 . 1.392(3) yes
N6 . C18 . 1.465(3) yes
N6 . C19 . 1.397(3) yes
C1 . C2 . 1.371(3) yes
C1 . C6 . 1.395(3) yes
C1 . H1 . 0.99(3) no
C2 . C3 . 1.441(3) yes
C3 . C4 . 1.401(3) yes
C3 . C8 . 1.416(3) yes
C4 . C5 . 1.383(3) yes
C4 . H2 . 0.95(2) no
C5 . C7 . 1.386(3) yes
C5 . H3 . 0.97(3) no
C6 . C7 . 1.430(3) yes
C6 . C10 . 1.414(3) yes
C8 . C9 . 1.383(3) yes
C8 . C15 . 1.435(3) yes
C10 . C11 . 1.375(3) yes
C10 . C19 . 1.438(3) yes
C12 . H7 . 0.895(7) no
C12 . H8 . 0.810(8) no
C12 . H9 . 0.857(6) no
C14 . H4 . 0.846(9) no
C14 . H5 . 0.92(2) no
C14 . H6 . 0.94(1) no
C16 . H10 . 0.825(9) no
C16 . H11 . 0.94(1) no
C16 . H12 . 0.995(6) no
C18 . H23 . 0.95(1) no
C18 . H24 . 0.95(2) no
C18 . H25 . 0.950(4) no
C20 . C21 . 1.380(3) yes
C20 . C25 . 1.382(3) yes
C21 . C22 . 1.390(4) yes
C21 . H13 . 0.971(6) no
C22 . C23 . 1.383(4) yes
C22 . H14 . 1.060(5) no
C23 . C24 . 1.380(4) yes
C23 . H15 . 1.06(3) no
C24 . C25 . 1.385(4) yes
C24 . H16 . 0.985(6) no
C25 . H17 . 0.938(5) no
C26 . C27 . 1.383(3) yes
C26 . C31 . 1.387(4) yes
C27 . C28 . 1.395(4) yes
C27 . H22 . 0.919(6) no
C28 . C29 . 1.382(4) yes
C28 . H21 . 1.08(2) no
C29 . C30 . 1.381(4) yes
C29 . H20 . 1.04(3) no
C30 . C31 . 1.392(4) yes
C30 . H19 . 1.040(7) no
C31 . H18 . 0.90(1) no
F2 . F4 . 2.251(3) yes
F4 . N2 . 3.218(3) yes
O2 . C4 . 3.138(3) yes
O2 . C14 . 2.703(3) yes
O2 . H4 . 2.880(3) no
O4 . H23 . 2.307(3) no
O4 . H24 . 3.378(4) no
O4 . H25 . 3.401(4) no
N4 . C26 . 1.440(3) yes
N4 . C27 . 2.429(3) yes
N4 . H22 . 2.663(3) no
C2 . C4 . 2.544(3) yes
C4 . H2 . 0.9511(5) no
C20 . C24 . 2.386(4) yes
C20 . H14 . 3.350(4) no
C21 . C24 . 2.781(4) yes
C21 . H14 . 2.141(4) no
C22 . C24 . 2.397(4) yes
C22 . H14 . 1.0596(5) no
C23 . C24 . 1.380(4) yes
C23 . H14 . 2.100(4) no
C24 . C25 . 1.385(4) yes
C24 . H14 . 3.339(4) no
H23 . H24 . 1.5513(8) no
H24 . H25 . 1.5514(6) no
C13 . C15 . 2.484(3) yes
C13 . H5 . 3.095(4) no
C25 . H13 . 3.290(4) no
C17 . C18 . 2.416(4) yes
F3 . F4 . 2.244(3) yes
F2 . F4 . 2.251(3) yes
F4 . N2 . 3.218(3) yes
F3 . F4 . 2.244(3) yes
F4 . N3 . 2.996(3) yes
F4 . C13 . 3.058(3) yes
C12 . C20 . 2.964(4) yes
C12 . C21 . 3.401(4) yes
C12 . C25 . 3.440(4) yes
C6 . C7 . 1.430(3) yes
C6 . C19 . 2.586(4) yes
N6 . C10 . 2.368(3) yes
C6 . C10 . 1.414(3) yes
C7 . C10 . 2.281(4) yes
C10 . C17 . 2.784(4) yes
C8 . C15 . 1.435(3) yes
C18 . H24 . 0.9500(5) no
N6 . C19 . 1.397(3) yes
C6 . C19 . 2.586(4) yes
C26 . C29 . 2.763(4) yes
C27 . C29 . 2.412(4) yes
C28 . H19 . 3.358(5) no
C29 . H20 . 1.0431(6) no
F2 . B1 . 1.366(4) yes
F4 . B1 . 1.366(4) yes
H24 . H25 . 1.5514(6) no
